data_1530696
loop_
_publ_author_name
'Abbassi, Le\"ila'
'Chabre, Yoann M.'
'Kottari, Naresh'
'Arnold, Alexandre A.'
'Andr\'e, Sabine'
'Josserand, Johan'
'Gabius, Hans-Joachim'
'Roy, Ren\'e'

_publ_section_title
;
 Multifaceted glycodendrimers with programmable bioactivity through
 convergent, divergent, and accelerated approaches using polyfunctional
 cyclotriphosphazenes
;
_journal_issue 44
_journal_name_full 'Polym. Chem.'
_journal_page_first 7666
_journal_paper_doi 10.1039/C5PY01283J
_journal_volume 6
_journal_year 2015
_chemical_formula_moiety 'C27 H21 N1.50 O6 P1.50'
_chemical_formula_sum 'C27 H21 N1.5 O6 P1.5'
_chemical_formula_weight 508.91
_space_group_crystal_system monoclinic
_space_group_IT_number 5
_space_group_name_Hall 'C 2y'
_space_group_name_H-M_alt 'C 1 2 1'
_symmetry_space_group_name_Hall 'C 2y'
_symmetry_space_group_name_H-M 'C 1 2 1'
_atom_sites_solution_hydrogens geom
_audit_creation_method SHELXL-2013
_audit_update_record
;
2015-07-27 deposited with the CCDC.
2015-09-10 downloaded from the CCDC.
;
_cell_angle_alpha 90
_cell_angle_beta 111.235(2)
_cell_angle_gamma 90
_cell_formula_units_Z 4
_cell_length_a 18.901(2)
_cell_length_b 7.5595(9)
_cell_length_c 17.833(2)
_cell_measurement_reflns_used 5832
_cell_measurement_temperature 150(2)
_cell_measurement_theta_max 27.52
_cell_measurement_theta_min 2.31
_cell_volume 2375.0(5)
_computing_cell_refinement 'Bruker SAINT'
_computing_data_collection 'Bruker APEX2'
_computing_data_reduction 'Bruker SAINT'
_computing_molecular_graphics 'Bruker SHELXTL'
_computing_publication_material 'Bruker SHELXTL'
_computing_structure_refinement 'SHELXL-2013 (Sheldrick, 2013)'
_computing_structure_solution 'SHELXS-97 (Sheldrick, 2008)'
_diffrn_ambient_temperature 150(2)
_diffrn_measured_fraction_theta_full 1.000
_diffrn_measured_fraction_theta_max 0.993
_diffrn_measurement_device_type 'Bruker APEX-II CCD'
_diffrn_measurement_method '\f and \w scans'
_diffrn_radiation_type MoK\a
_diffrn_radiation_wavelength 0.71073
_diffrn_reflns_av_R_equivalents 0.0264
_diffrn_reflns_av_unetI/netI 0.0373
_diffrn_reflns_Laue_measured_fraction_full 1.000
_diffrn_reflns_Laue_measured_fraction_max 0.993
_diffrn_reflns_limit_h_max 24
_diffrn_reflns_limit_h_min -24
_diffrn_reflns_limit_k_max 9
_diffrn_reflns_limit_k_min -9
_diffrn_reflns_limit_l_max 23
_diffrn_reflns_limit_l_min -23
_diffrn_reflns_number 14096
_diffrn_reflns_point_group_measured_fraction_full 1.000
_diffrn_reflns_point_group_measured_fraction_max 0.983
_diffrn_reflns_theta_full 25.242
_diffrn_reflns_theta_max 27.669
_diffrn_reflns_theta_min 1.225
_exptl_absorpt_coefficient_mu 0.196
_exptl_absorpt_correction_T_max 0.7456
_exptl_absorpt_correction_T_min 0.7066
_exptl_absorpt_correction_type multi-scan
_exptl_absorpt_process_details 'SADABS V2008/1 (Bruker AXS)'
_exptl_crystal_colour colourless
_exptl_crystal_density_diffrn 1.423
_exptl_crystal_description plate
_exptl_crystal_F_000 1056
_exptl_crystal_size_max 0.583
_exptl_crystal_size_mid 0.418
_exptl_crystal_size_min 0.120
_refine_diff_density_max 0.213
_refine_diff_density_min -0.296
_refine_diff_density_rms 0.041
_refine_ls_abs_structure_details
; 
 Flack x determined using 2116 quotients [(I+)-(I-)]/[(I+)+(I-)] 
 (Parsons and Flack (2004), Acta Cryst. A60, s61). 
;
_refine_ls_abs_structure_Flack 0.07(3)
_refine_ls_extinction_method none
_refine_ls_goodness_of_fit_ref 1.022
_refine_ls_hydrogen_treatment constr
_refine_ls_matrix_type full
_refine_ls_number_parameters 326
_refine_ls_number_reflns 5478
_refine_ls_number_restraints 1
_refine_ls_restrained_S_all 1.022
_refine_ls_R_factor_all 0.0366
_refine_ls_R_factor_gt 0.0310
_refine_ls_shift/su_max 0.001
_refine_ls_shift/su_mean 0.000
_refine_ls_structure_factor_coef Fsqd
_refine_ls_weighting_details
; 
 w=1/[\s^2^(Fo^2^)+(0.0329P)^2^+0.6412P] 
 where P=(Fo^2^+2Fc^2^)/3 
;
_refine_ls_weighting_scheme calc
_refine_ls_wR_factor_gt 0.0667
_refine_ls_wR_factor_ref 0.0693
_reflns_Friedel_coverage 0.841
_reflns_Friedel_fraction_full 1.000
_reflns_Friedel_fraction_max 0.972
_reflns_number_gt 5004
_reflns_number_total 5478
_reflns_threshold_expression 'I > 2\s(I)'
_cod_data_source_file c5py01283j2.cif
_cod_data_source_block mo_yoann1_0m
_cod_depositor_comments 'Adding full bibliography for 1530696.cif.'
_cod_original_cell_volume 2374.9(5)
_cod_original_formula_sum 'C27 H21 N1.50 O6 P1.50'
_cod_database_code 1530696
_shelx_space_group_comment
; 
The symmetry employed for this shelxl refinement is uniquely defined 
by the following loop, which should always be used as a source of 
symmetry information in preference to the above space-group names. 
They are only intended as comments. 
;
_shelx_estimated_absorpt_t_min 0.894
_shelx_estimated_absorpt_t_max 0.977
_shelxl_version_number 2013-2

loop_
_space_group_symop_operation_xyz
'x, y, z'
'-x, y, -z'
'x+1/2, y+1/2, z'
'-x+1/2, y+1/2, -z'

loop_
_atom_site_label
_atom_site_type_symbol
_atom_site_fract_x
_atom_site_fract_y
_atom_site_fract_z
_atom_site_U_iso_or_equiv
_atom_site_adp_type
_atom_site_occupancy
_atom_site_site_symmetry_order
_atom_site_calc_flag
_atom_site_refinement_flags_posn
_atom_site_refinement_flags_adp
_atom_site_refinement_flags_occupancy
P1 P 0.5000 0.44796(10) 0.5000 0.01529(18) Uani 1 2 d S T P
P2 P 0.56920(3) 0.12904(8) 0.56291(3) 0.01511(13) Uani 1 1 d . . .
O1 O 0.43407(11) 0.5366(3) 0.84159(11) 0.0392(5) Uani 1 1 d . . .
O2 O 0.47457(9) 0.5908(2) 0.55014(9) 0.0208(4) Uani 1 1 d . . .
O3 O 0.57376(9) 0.0657(2) 0.64912(9) 0.0189(4) Uani 1 1 d . . .
O4 O 0.73128(10) 0.3698(3) 0.94575(10) 0.0307(4) Uani 1 1 d . . .
O5 O 0.64702(9) 0.0459(2) 0.56383(9) 0.0185(3) Uani 1 1 d . . .
O6 O 0.73530(9) 0.0805(2) 0.30021(10) 0.0250(4) Uani 1 1 d . . .
N1 N 0.57058(11) 0.3380(2) 0.55677(12) 0.0173(4) Uani 1 1 d . . .
N2 N 0.5000 0.0275(4) 0.5000 0.0176(6) Uani 1 2 d S T P
C1 C 0.4482(2) 0.0901(7) 0.8859(2) 0.0698(13) Uani 1 1 d . . .
H1 H 0.4715 -0.0230 0.8979 0.084 Uiso 1 1 calc R U .
C2 C 0.41918(16) 0.2305(5) 0.87093(18) 0.0413(7) Uani 1 1 d . . .
C3 C 0.38492(17) 0.4062(4) 0.85576(17) 0.0353(7) Uani 1 1 d . . .
H19 H 0.3371 0.4007 0.8083 0.042 Uiso 1 1 calc R U .
H18 H 0.3721 0.4430 0.9026 0.042 Uiso 1 1 calc R U .
C4 C 0.44249(14) 0.5345(4) 0.76777(15) 0.0241(5) Uani 1 1 d . . .
C5 C 0.49528(13) 0.6538(3) 0.75968(14) 0.0230(5) Uani 1 1 d . . .
H3 H 0.5235 0.7266 0.8038 0.028 Uiso 1 1 calc R U .
C6 C 0.50670(13) 0.6666(3) 0.68761(14) 0.0196(5) Uani 1 1 d . . .
H4 H 0.5426 0.7482 0.6819 0.024 Uiso 1 1 calc R U .
C7 C 0.46537(13) 0.5594(3) 0.62387(13) 0.0173(5) Uani 1 1 d . . .
C8 C 0.61731(12) 0.1472(3) 0.72243(13) 0.0185(5) Uani 1 1 d . . .
C9 C 0.58092(13) 0.1761(3) 0.77627(14) 0.0232(5) Uani 1 1 d . . .
H12 H 0.5289 0.1460 0.7624 0.028 Uiso 1 1 calc R U .
C10 C 0.62149(14) 0.2494(4) 0.85069(15) 0.0275(6) Uani 1 1 d . . .
H17 H 0.5972 0.2694 0.8882 0.033 Uiso 1 1 calc R U .
C11 C 0.69723(15) 0.2937(3) 0.87079(14) 0.0228(5) Uani 1 1 d . . .
C12 C 0.80545(16) 0.4430(4) 0.96475(16) 0.0323(6) Uani 1 1 d . . .
H15 H 0.8134 0.5372 1.0055 0.039 Uiso 1 1 calc R U .
H16 H 0.8090 0.4978 0.9158 0.039 Uiso 1 1 calc R U .
C13 C 0.86563(16) 0.3102(4) 0.99559(15) 0.0304(6) Uani 1 1 d . . .
C14 C 0.91374(17) 0.2044(5) 1.02319(16) 0.0406(7) Uani 1 1 d . . .
H2 H 0.9526 0.1190 1.0455 0.049 Uiso 1 1 calc R U .
C15 C 0.66949(13) 0.0541(3) 0.49653(14) 0.0173(5) Uani 1 1 d . . .
C16 C 0.62500(13) -0.0197(3) 0.42358(14) 0.0195(5) Uani 1 1 d . . .
H5 H 0.5781 -0.0750 0.4174 0.023 Uiso 1 1 calc R U .
C17 C 0.65023(13) -0.0114(3) 0.35964(15) 0.0209(5) Uani 1 1 d . . .
H6 H 0.6202 -0.0605 0.3091 0.025 Uiso 1 1 calc R U .
C18 C 0.71914(13) 0.0683(3) 0.36929(14) 0.0199(5) Uani 1 1 d . . .
C19 C 0.80514(14) 0.1635(4) 0.30645(15) 0.0263(6) Uani 1 1 d . . .
H9 H 0.8482 0.0825 0.3329 0.032 Uiso 1 1 calc R U .
H8 H 0.8127 0.2724 0.3392 0.032 Uiso 1 1 calc R U .
C20 C 0.80208(14) 0.2071(3) 0.22548(15) 0.0258(6) Uani 1 1 d . . .
C21 C 0.80047(16) 0.2484(4) 0.16158(17) 0.0362(7) Uani 1 1 d . . .
H7 H 0.7992 0.2820 0.1098 0.043 Uiso 1 1 calc R U .
C22 C 0.76514(12) 0.1327(4) 0.44404(13) 0.0218(5) Uani 1 1 d . . .
H11 H 0.8138 0.1799 0.4516 0.026 Uiso 1 1 calc R U .
C23 C 0.73919(12) 0.1275(4) 0.50782(14) 0.0204(5) Uani 1 1 d . . .
H10 H 0.7695 0.1743 0.5588 0.024 Uiso 1 1 calc R U .
C24 C 0.73338(14) 0.2623(3) 0.81697(14) 0.0241(5) Uani 1 1 d . . .
H13 H 0.7856 0.2908 0.8311 0.029 Uiso 1 1 calc R U .
C25 C 0.69281(14) 0.1885(3) 0.74190(14) 0.0231(5) Uani 1 1 d . . .
H14 H 0.7171 0.1669 0.7045 0.028 Uiso 1 1 calc R U .
C26 C 0.40214(14) 0.4266(3) 0.70432(14) 0.0237(5) Uani 1 1 d . . .
H20 H 0.3670 0.3433 0.7103 0.028 Uiso 1 1 calc R U .
C27 C 0.41313(14) 0.4403(3) 0.63109(14) 0.0225(5) Uani 1 1 d . . .
H21 H 0.3848 0.3681 0.5868 0.027 Uiso 1 1 calc R U .

loop_
_atom_site_aniso_label
_atom_site_aniso_U_11
_atom_site_aniso_U_22
_atom_site_aniso_U_33
_atom_site_aniso_U_23
_atom_site_aniso_U_13
_atom_site_aniso_U_12
P1 0.0195(4) 0.0119(4) 0.0153(4) 0.000 0.0074(3) 0.000
P2 0.0151(3) 0.0138(3) 0.0161(3) 0.0011(2) 0.0052(2) 0.0002(2)
O1 0.0473(12) 0.0541(14) 0.0242(10) -0.0145(9) 0.0224(9) -0.0265(11)
O2 0.0321(9) 0.0151(9) 0.0181(8) 0.0014(6) 0.0125(7) 0.0047(7)
O3 0.0202(8) 0.0186(8) 0.0176(8) 0.0012(7) 0.0064(7) -0.0032(7)
O4 0.0303(10) 0.0401(11) 0.0205(9) -0.0051(9) 0.0076(8) -0.0025(9)
O5 0.0157(8) 0.0205(9) 0.0195(8) 0.0015(7) 0.0065(6) 0.0026(7)
O6 0.0216(8) 0.0328(11) 0.0236(9) -0.0052(7) 0.0118(7) -0.0064(7)
N1 0.0175(10) 0.0168(10) 0.0173(10) 0.0003(8) 0.0059(8) -0.0019(8)
N2 0.0163(14) 0.0144(14) 0.0203(15) 0.000 0.0043(11) 0.000
C1 0.056(2) 0.090(3) 0.077(3) 0.046(3) 0.040(2) 0.025(2)
C2 0.0310(15) 0.063(2) 0.0332(15) 0.0135(17) 0.0159(12) -0.0039(17)
C3 0.0364(15) 0.0485(19) 0.0286(15) -0.0052(13) 0.0210(13) -0.0161(14)
C4 0.0236(13) 0.0301(14) 0.0202(12) -0.0033(11) 0.0098(10) -0.0053(11)
C5 0.0219(12) 0.0262(14) 0.0191(11) -0.0057(10) 0.0053(9) -0.0062(10)
C6 0.0176(11) 0.0174(12) 0.0232(12) 0.0000(9) 0.0066(9) -0.0010(9)
C7 0.0225(12) 0.0157(11) 0.0141(11) 0.0019(9) 0.0072(9) 0.0059(10)
C8 0.0210(11) 0.0160(12) 0.0163(11) 0.0031(9) 0.0041(9) 0.0010(10)
C9 0.0176(11) 0.0300(14) 0.0219(12) 0.0042(10) 0.0071(9) 0.0040(10)
C10 0.0264(13) 0.0362(15) 0.0220(12) 0.0007(12) 0.0112(10) 0.0064(12)
C11 0.0276(13) 0.0225(13) 0.0161(12) 0.0016(9) 0.0052(10) 0.0015(10)
C12 0.0362(15) 0.0326(15) 0.0221(13) -0.0056(12) 0.0033(11) -0.0064(13)
C13 0.0323(15) 0.0400(16) 0.0168(13) -0.0047(12) 0.0063(12) -0.0070(13)
C14 0.0386(16) 0.054(2) 0.0251(14) -0.0030(14) 0.0068(12) 0.0074(16)
C15 0.0175(11) 0.0155(11) 0.0204(12) 0.0026(9) 0.0086(9) 0.0050(9)
C16 0.0182(12) 0.0161(12) 0.0245(13) -0.0015(10) 0.0081(10) -0.0006(9)
C17 0.0187(12) 0.0200(12) 0.0221(12) -0.0039(10) 0.0052(10) -0.0004(9)
C18 0.0212(12) 0.0174(12) 0.0230(12) -0.0006(9) 0.0104(10) 0.0031(9)
C19 0.0218(12) 0.0298(15) 0.0277(13) 0.0001(11) 0.0096(10) -0.0054(10)
C20 0.0236(13) 0.0239(14) 0.0323(14) -0.0018(11) 0.0131(11) -0.0016(11)
C21 0.0400(16) 0.0404(17) 0.0323(15) 0.0003(14) 0.0180(13) -0.0071(14)
C22 0.0160(11) 0.0218(12) 0.0276(12) -0.0013(11) 0.0080(9) -0.0015(11)
C23 0.0175(11) 0.0210(12) 0.0197(11) -0.0017(11) 0.0033(9) -0.0001(11)
C24 0.0207(12) 0.0295(14) 0.0219(12) 0.0010(11) 0.0075(10) -0.0059(11)
C25 0.0242(12) 0.0295(14) 0.0179(11) 0.0004(10) 0.0105(10) -0.0016(10)
C26 0.0244(12) 0.0242(13) 0.0244(13) -0.0050(10) 0.0111(10) -0.0092(11)
C27 0.0261(13) 0.0197(12) 0.0200(12) -0.0045(10) 0.0063(10) -0.0011(11)

loop_
_atom_type_symbol
_atom_type_description
_atom_type_scat_dispersion_real
_atom_type_scat_dispersion_imag
_atom_type_scat_source
C C 0.0033 0.0016 'International Tables Vol C Tables 4.2.6.8 and 6.1.1.4'
H H 0.0000 0.0000 'International Tables Vol C Tables 4.2.6.8 and 6.1.1.4'
N N 0.0061 0.0033 'International Tables Vol C Tables 4.2.6.8 and 6.1.1.4'
O O 0.0106 0.0060 'International Tables Vol C Tables 4.2.6.8 and 6.1.1.4'
P P 0.1023 0.0942 'International Tables Vol C Tables 4.2.6.8 and 6.1.1.4'

loop_
_geom_angle_atom_site_label_1
_geom_angle_atom_site_label_2
_geom_angle_atom_site_label_3
_geom_angle
_geom_angle_site_symmetry_1
_geom_angle_site_symmetry_3
O2 P1 O2 94.00(12) 2_656 .
O2 P1 N1 111.14(9) 2_656 .
O2 P1 N1 110.74(9) . .
O2 P1 N1 110.74(9) 2_656 2_656
O2 P1 N1 111.14(9) . 2_656
N1 P1 N1 116.79(15) . 2_656
N2 P2 O3 106.41(8) . .
N2 P2 N1 117.75(12) . .
O3 P2 N1 111.87(10) . .
N2 P2 O5 109.82(9) . .
O3 P2 O5 98.35(9) . .
N1 P2 O5 110.84(10) . .
C4 O1 C3 117.7(2) . .
C7 O2 P1 125.28(14) . .
C8 O3 P2 125.21(14) . .
C11 O4 C12 117.6(2) . .
C15 O5 P2 122.29(14) . .
C18 O6 C19 117.27(18) . .
P2 N1 P1 122.38(13) . .
P2 N2 P2 121.84(18) 2_656 .
C2 C1 H1 180.0 . .
C1 C2 C3 177.7(4) . .
O1 C3 C2 112.6(2) . .
O1 C3 H19 109.1 . .
C2 C3 H19 109.1 . .
O1 C3 H18 109.1 . .
C2 C3 H18 109.1 . .
H19 C3 H18 107.8 . .
C26 C4 O1 124.6(2) . .
C26 C4 C5 120.2(2) . .
O1 C4 C5 115.2(2) . .
C6 C5 C4 120.1(2) . .
C6 C5 H3 120.0 . .
C4 C5 H3 120.0 . .
C5 C6 C7 119.4(2) . .
C5 C6 H4 120.3 . .
C7 C6 H4 120.3 . .
C27 C7 C6 121.1(2) . .
C27 C7 O2 122.2(2) . .
C6 C7 O2 116.4(2) . .
C25 C8 C9 121.2(2) . .
C25 C8 O3 122.5(2) . .
C9 C8 O3 116.2(2) . .
C10 C9 C8 119.0(2) . .
C10 C9 H12 120.5 . .
C8 C9 H12 120.5 . .
C11 C10 C9 120.4(2) . .
C11 C10 H17 119.8 . .
C9 C10 H17 119.8 . .
O4 C11 C10 115.3(2) . .
O4 C11 C24 124.6(2) . .
C10 C11 C24 120.1(2) . .
O4 C12 C13 112.7(2) . .
O4 C12 H15 109.1 . .
C13 C12 H15 109.1 . .
O4 C12 H16 109.1 . .
C13 C12 H16 109.1 . .
H15 C12 H16 107.8 . .
C14 C13 C12 177.4(3) . .
C13 C14 H2 180.0 . .
C23 C15 C16 121.6(2) . .
C23 C15 O5 117.4(2) . .
C16 C15 O5 120.9(2) . .
C15 C16 C17 118.8(2) . .
C15 C16 H5 120.6 . .
C17 C16 H5 120.6 . .
C16 C17 C18 120.3(2) . .
C16 C17 H6 119.9 . .
C18 C17 H6 119.9 . .
O6 C18 C17 114.9(2) . .
O6 C18 C22 124.8(2) . .
C17 C18 C22 120.3(2) . .
O6 C19 C20 108.5(2) . .
O6 C19 H9 110.0 . .
C20 C19 H9 110.0 . .
O6 C19 H8 110.0 . .
C20 C19 H8 110.0 . .
H9 C19 H8 108.4 . .
C21 C20 C19 177.5(3) . .
C20 C21 H7 180.0 . .
C18 C22 C23 119.4(2) . .
C18 C22 H11 120.3 . .
C23 C22 H11 120.3 . .
C15 C23 C22 119.6(2) . .
C15 C23 H10 120.2 . .
C22 C23 H10 120.2 . .
C11 C24 C25 119.7(2) . .
C11 C24 H13 120.1 . .
C25 C24 H13 120.1 . .
C8 C25 C24 119.5(2) . .
C8 C25 H14 120.3 . .
C24 C25 H14 120.3 . .
C4 C26 C27 119.8(2) . .
C4 C26 H20 120.1 . .
C27 C26 H20 120.1 . .
C7 C27 C26 119.3(2) . .
C7 C27 H21 120.3 . .
C26 C27 H21 120.3 . .

loop_
_geom_bond_atom_site_label_1
_geom_bond_atom_site_label_2
_geom_bond_distance
_geom_bond_site_symmetry_2
P1 O2 1.5839(16) 2_656
P1 O2 1.5839(16) .
P1 N1 1.587(2) .
P1 N1 1.587(2) 2_656
P2 N2 1.5799(14) .
P2 O3 1.5825(16) .
P2 N1 1.584(2) .
P2 O5 1.5943(16) .
O1 C4 1.382(3) .
O1 C3 1.438(3) .
O2 C7 1.407(3) .
O3 C8 1.410(3) .
O4 C11 1.382(3) .
O4 C12 1.429(3) .
O5 C15 1.412(3) .
O6 C18 1.375(3) .
O6 C19 1.429(3) .
N2 P2 1.5798(14) 2_656
C1 C2 1.180(5) .
C1 H1 0.9500 .
C2 C3 1.459(5) .
C3 H19 0.9900 .
C3 H18 0.9900 .
C4 C26 1.379(3) .
C4 C5 1.391(3) .
C5 C6 1.382(3) .
C5 H3 0.9500 .
C6 C7 1.384(3) .
C6 H4 0.9500 .
C7 C27 1.376(3) .
C8 C25 1.377(3) .
C8 C9 1.386(3) .
C9 C10 1.385(3) .
C9 H12 0.9500 .
C10 C11 1.385(4) .
C10 H17 0.9500 .
C11 C24 1.385(3) .
C12 C13 1.466(4) .
C12 H15 0.9900 .
C12 H16 0.9900 .
C13 C14 1.177(4) .
C14 H2 0.9500 .
C15 C23 1.375(3) .
C15 C16 1.385(3) .
C16 C17 1.387(3) .
C16 H5 0.9500 .
C17 C18 1.388(3) .
C17 H6 0.9500 .
C18 C22 1.389(3) .
C19 C20 1.462(3) .
C19 H9 0.9900 .
C19 H8 0.9900 .
C20 C21 1.171(4) .
C21 H7 0.9500 .
C22 C23 1.393(3) .
C22 H11 0.9500 .
C23 H10 0.9500 .
C24 C25 1.396(3) .
C24 H13 0.9500 .
C25 H14 0.9500 .
C26 C27 1.398(3) .
C26 H20 0.9500 .
C27 H21 0.9500 .

loop_
_geom_torsion_atom_site_label_1
_geom_torsion_atom_site_label_2
_geom_torsion_atom_site_label_3
_geom_torsion_atom_site_label_4
_geom_torsion
_geom_torsion_site_symmetry_1
_geom_torsion_site_symmetry_4
O2 P1 O2 C7 -160.5(2) 2_656 .
N1 P1 O2 C7 -46.1(2) . .
N1 P1 O2 C7 85.43(19) 2_656 .
N2 P2 O3 C8 -166.90(17) . .
N1 P2 O3 C8 -37.0(2) . .
O5 P2 O3 C8 79.50(18) . .
N2 P2 O5 C15 64.96(18) . .
O3 P2 O5 C15 175.84(17) . .
N1 P2 O5 C15 -66.86(19) . .
N2 P2 N1 P1 9.92(18) . .
O3 P2 N1 P1 -113.81(14) . .
O5 P2 N1 P1 137.52(13) . .
O2 P1 N1 P2 -133.46(13) 2_656 .
O2 P1 N1 P2 123.45(14) . .
N1 P1 N1 P2 -5.10(9) 2_656 .
O3 P2 N2 P2 121.66(7) . 2_656
N1 P2 N2 P2 -4.76(9) . 2_656
O5 P2 N2 P2 -132.85(7) . 2_656
C4 O1 C3 C2 75.2(3) . .
C3 O1 C4 C26 5.9(4) . .
C3 O1 C4 C5 -175.0(2) . .
C26 C4 C5 C6 1.0(4) . .
O1 C4 C5 C6 -178.2(2) . .
C4 C5 C6 C7 -0.2(4) . .
C5 C6 C7 C27 0.0(3) . .
C5 C6 C7 O2 174.2(2) . .
P1 O2 C7 C27 -61.8(3) . .
P1 O2 C7 C6 124.1(2) . .
P2 O3 C8 C25 -49.7(3) . .
P2 O3 C8 C9 133.50(19) . .
C25 C8 C9 C10 0.6(4) . .
O3 C8 C9 C10 177.5(2) . .
C8 C9 C10 C11 0.2(4) . .
C12 O4 C11 C10 -170.6(2) . .
C12 O4 C11 C24 8.9(4) . .
C9 C10 C11 O4 178.5(2) . .
C9 C10 C11 C24 -1.1(4) . .
C11 O4 C12 C13 -84.8(3) . .
P2 O5 C15 C23 124.8(2) . .
P2 O5 C15 C16 -59.4(3) . .
C23 C15 C16 C17 -3.1(3) . .
O5 C15 C16 C17 -178.7(2) . .
C15 C16 C17 C18 0.5(3) . .
C19 O6 C18 C17 179.2(2) . .
C19 O6 C18 C22 0.9(3) . .
C16 C17 C18 O6 -175.2(2) . .
C16 C17 C18 C22 3.2(4) . .
C18 O6 C19 C20 -164.5(2) . .
O6 C18 C22 C23 173.9(2) . .
C17 C18 C22 C23 -4.3(4) . .
C16 C15 C23 C22 1.9(4) . .
O5 C15 C23 C22 177.6(2) . .
C18 C22 C23 C15 1.9(4) . .
O4 C11 C24 C25 -178.4(2) . .
C10 C11 C24 C25 1.1(4) . .
C9 C8 C25 C24 -0.6(4) . .
O3 C8 C25 C24 -177.3(2) . .
C11 C24 C25 C8 -0.3(4) . .
O1 C4 C26 C27 177.5(2) . .
C5 C4 C26 C27 -1.5(4) . .
C6 C7 C27 C26 -0.5(4) . .
O2 C7 C27 C26 -174.4(2) . .
C4 C26 C27 C7 1.2(4) . .
